data_2021916
loop_
_publ_author_name
'Mishra, Risha'
'Pallepogu, Raghavaiah'

_publ_section_title
;
 Supramolecular heterosynthon assemblies of ortho-phenylenediamine with
 substituted aromatic carboxylic acids
;
_journal_coeditor_code EB5067
_journal_issue 1
_journal_name_full 'Acta Crystallographica Section B Structural Science, Crystal Engineering and Materials'
_journal_page_first 32
_journal_paper_doi 10.1107/S2052520617014299
_journal_volume 74
_journal_year 2018
_chemical_formula_moiety 'C7 H6 O3, C7 H5 O3, C6 H9 N2, C6 H8 N2'
_chemical_formula_sum 'C26 H28 N4 O6'
_chemical_formula_weight 492.52
_space_group_crystal_system triclinic
_space_group_IT_number 2
_space_group_name_Hall '-P 1'
_space_group_name_H-M_alt 'P -1'
_atom_sites_solution_hydrogens mixed
_atom_sites_solution_primary direct
_audit_creation_date 2017-04-20
_audit_creation_method
;
Olex2 1.2
(compiled 2017.03.28 svn.r3405 for OlexSys, GUI svn.r5335)
;
_cell_angle_alpha 72.196(4)
_cell_angle_beta 81.185(5)
_cell_angle_gamma 82.068(4)
_cell_formula_units_Z 4
_cell_length_a 9.9374(5)
_cell_length_b 14.3212(6)
_cell_length_c 18.2929(11)
_cell_measurement_reflns_used 5251
_cell_measurement_temperature 298(2)
_cell_measurement_theta_max 71.6120
_cell_measurement_theta_min 4.5330
_cell_volume 2437.9(2)
_computing_cell_refinement
;
CrysAlisPro, Agilent Technologies,
Version 1.171.37.35h (release 09-02-2015 CrysAlis171 .NET)
(compiled Feb  9 2015,16:26:32)
;
_computing_data_collection
;
CrysAlisPro, Agilent Technologies,
Version 1.171.37.35h (release 09-02-2015 CrysAlis171 .NET)
(compiled Feb  9 2015,16:26:32)
;
_computing_data_reduction
;
CrysAlisPro, Agilent Technologies,
Version 1.171.37.35h (release 09-02-2015 CrysAlis171 .NET)
(compiled Feb  9 2015,16:26:32)
;
_computing_molecular_graphics 'Olex2 (Dolomanov et al., 2009)'
_computing_publication_material 'Olex2 (Dolomanov et al., 2009)'
_computing_structure_refinement 'ShelXL (Sheldrick, 2015)'
_computing_structure_solution 'ShelXS (Sheldrick, 2008)'
_diffrn_ambient_temperature 298(2)
_diffrn_detector 'CCD plate'
_diffrn_detector_area_resol_mean 16.3291
_diffrn_detector_type Eos
_diffrn_measured_fraction_theta_full 0.996
_diffrn_measured_fraction_theta_max 0.969
_diffrn_measurement_details
;
#__ type_ start__ end____ width___ exp.time_
  1 omega   22.00  103.00   1.0000    5.0000
omega____ theta____ kappa____ phi______ frames
    -       35.8227   57.0000    0.0000 81

#__ type_ start__ end____ width___ exp.time_
  2 omega   54.00   93.00   1.0000    5.0000
omega____ theta____ kappa____ phi______ frames
    -       35.8227    0.0000  -90.0000 39

#__ type_ start__ end____ width___ exp.time_
  3 omega   51.00  102.00   1.0000    5.0000
omega____ theta____ kappa____ phi______ frames
    -       35.8227   77.0000 -120.0000 51

#__ type_ start__ end____ width___ exp.time_
  4 omega   46.00  172.00   1.0000    8.0000
omega____ theta____ kappa____ phi______ frames
    -      108.0000    0.0000  -90.0000 126

#__ type_ start__ end____ width___ exp.time_
  5 omega   77.00  114.00   1.0000    8.0000
omega____ theta____ kappa____ phi______ frames
    -      108.0000 -111.0000  120.0000 37

#__ type_ start__ end____ width___ exp.time_
  6 omega   60.00  123.00   1.0000    8.0000
omega____ theta____ kappa____ phi______ frames
    -      108.0000  -74.0000   36.0000 63

#__ type_ start__ end____ width___ exp.time_
  7 omega   56.00  101.00   1.0000    8.0000
omega____ theta____ kappa____ phi______ frames
    -      108.0000  -94.0000    0.0000 45

#__ type_ start__ end____ width___ exp.time_
  8 omega   56.00  109.00   1.0000    8.0000
omega____ theta____ kappa____ phi______ frames
    -      108.0000  -94.0000  -90.0000 53

#__ type_ start__ end____ width___ exp.time_
  9 omega   59.00   92.00   1.0000    8.0000
omega____ theta____ kappa____ phi______ frames
    -      108.0000  -45.0000 -120.0000 33

#__ type_ start__ end____ width___ exp.time_
 10 omega   45.00   91.00   1.0000    8.0000
omega____ theta____ kappa____ phi______ frames
    -      108.0000  -45.0000  -30.0000 46

#__ type_ start__ end____ width___ exp.time_
 11 omega   48.00   91.00   1.0000    8.0000
omega____ theta____ kappa____ phi______ frames
    -      108.0000  -30.0000    0.0000 43

#__ type_ start__ end____ width___ exp.time_
 12 omega   42.00   70.00   1.0000    8.0000
omega____ theta____ kappa____ phi______ frames
    -      108.0000  -30.0000   60.0000 28

#__ type_ start__ end____ width___ exp.time_
 13 omega   39.00   88.00   1.0000    8.0000
omega____ theta____ kappa____ phi______ frames
    -      108.0000  -30.0000   90.0000 49

#__ type_ start__ end____ width___ exp.time_
 14 omega   41.00   99.00   1.0000    8.0000
omega____ theta____ kappa____ phi______ frames
    -      108.0000  -45.0000  150.0000 58

#__ type_ start__ end____ width___ exp.time_
 15 omega   92.00  170.00   1.0000    8.0000
omega____ theta____ kappa____ phi______ frames
    -      108.0000   45.0000  120.0000 78

#__ type_ start__ end____ width___ exp.time_
 16 omega   45.00   71.00   1.0000    5.0000
omega____ theta____ kappa____ phi______ frames
    -       35.8227  -99.0000    0.0000 26

#__ type_ start__ end____ width___ exp.time_
 17 omega   18.00   72.00   1.0000    5.0000
omega____ theta____ kappa____ phi______ frames
    -       35.8227 -125.0000   90.0000 54

#__ type_ start__ end____ width___ exp.time_
 18 omega   17.00   75.00   1.0000    5.0000
omega____ theta____ kappa____ phi______ frames
    -       35.8227  -99.0000  150.0000 58

#__ type_ start__ end____ width___ exp.time_
 19 omega    2.00   54.00   1.0000    5.0000
omega____ theta____ kappa____ phi______ frames
    -       35.8227  -37.0000   30.0000 52

#__ type_ start__ end____ width___ exp.time_
 20 omega   -9.00   18.00   1.0000    5.0000
omega____ theta____ kappa____ phi______ frames
    -       35.8227    0.0000  -90.0000 27

#__ type_ start__ end____ width___ exp.time_
 21 omega   23.00   49.00   1.0000    5.0000
omega____ theta____ kappa____ phi______ frames
    -       35.8227  -37.0000 -180.0000 26

#__ type_ start__ end____ width___ exp.time_
 22 omega   44.00   83.00   1.0000    8.0000
omega____ theta____ kappa____ phi______ frames
    -      108.0000  -45.0000 -150.0000 39

#__ type_ start__ end____ width___ exp.time_
 23 omega   45.00  106.00   1.0000    8.0000
omega____ theta____ kappa____ phi______ frames
    -      108.0000  -94.0000 -180.0000 61

#__ type_ start__ end____ width___ exp.time_
 24 omega   40.00   74.00   1.0000    8.0000
omega____ theta____ kappa____ phi______ frames
    -      108.0000  -45.0000  -60.0000 34

#__ type_ start__ end____ width___ exp.time_
 25 omega   38.00   63.00   1.0000    8.0000
omega____ theta____ kappa____ phi______ frames
    -      108.0000  -30.0000 -120.0000 25

#__ type_ start__ end____ width___ exp.time_
 26 omega   19.00   45.00   1.0000    5.0000
omega____ theta____ kappa____ phi______ frames
    -       35.8227   77.0000 -120.0000 26

#__ type_ start__ end____ width___ exp.time_
 27 omega   12.00  103.00   1.0000    5.0000
omega____ theta____ kappa____ phi______ frames
    -       35.8227   77.0000  -90.0000 91

#__ type_ start__ end____ width___ exp.time_
 28 omega  -31.00   55.00   1.0000    5.0000
omega____ theta____ kappa____ phi______ frames
    -       35.8227  -37.0000  120.0000 86
;
_diffrn_measurement_device 'four-circle diffractometer'
_diffrn_measurement_device_type 'Xcalibur, Eos, Gemini'
_diffrn_measurement_method '\w scans'
_diffrn_orient_matrix_UB_11 -0.1325329000
_diffrn_orient_matrix_UB_12 0.0670804000
_diffrn_orient_matrix_UB_13 0.0098003000
_diffrn_orient_matrix_UB_21 -0.0453567000
_diffrn_orient_matrix_UB_22 -0.0134722000
_diffrn_orient_matrix_UB_23 -0.0726945000
_diffrn_orient_matrix_UB_31 -0.0722655000
_diffrn_orient_matrix_UB_32 -0.0905809000
_diffrn_orient_matrix_UB_33 0.0505309000
_diffrn_radiation_monochromator graphite
_diffrn_radiation_probe x-ray
_diffrn_radiation_type CuK\a
_diffrn_radiation_wavelength 1.54184
_diffrn_reflns_av_R_equivalents 0.0230
_diffrn_reflns_av_unetI/netI 0.0355
_diffrn_reflns_Laue_measured_fraction_full 0.996
_diffrn_reflns_Laue_measured_fraction_max 0.969
_diffrn_reflns_limit_h_max 8
_diffrn_reflns_limit_h_min -12
_diffrn_reflns_limit_k_max 15
_diffrn_reflns_limit_k_min -17
_diffrn_reflns_limit_l_max 22
_diffrn_reflns_limit_l_min -22
_diffrn_reflns_number 15886
_diffrn_reflns_point_group_measured_fraction_full 0.996
_diffrn_reflns_point_group_measured_fraction_max 0.969
_diffrn_reflns_theta_full 67.684
_diffrn_reflns_theta_max 72.207
_diffrn_reflns_theta_min 3.507
_diffrn_source 'Enhance (Cu) X-ray Source'
_exptl_absorpt_coefficient_mu 0.799
_exptl_absorpt_correction_T_max 1.00000
_exptl_absorpt_correction_T_min 0.30047
_exptl_absorpt_correction_type multi-scan
_exptl_absorpt_process_details
;
CrysAlisPro, Agilent Technologies,
Version 1.171.37.35h (release 09-02-2015 CrysAlis171 .NET)
(compiled Feb  9 2015,16:26:32)
Empirical absorption correction using spherical harmonics,
 implemented in SCALE3 ABSPACK scaling algorithm.
;
_exptl_crystal_colour 'pale yellow'
_exptl_crystal_density_diffrn 1.342
_exptl_crystal_description plate
_exptl_crystal_F_000 1040
_exptl_crystal_size_max 0.32
_exptl_crystal_size_mid 0.28
_exptl_crystal_size_min 0.22
_refine_diff_density_max 0.200
_refine_diff_density_min -0.288
_refine_diff_density_rms 0.054
_refine_ls_extinction_method none
_refine_ls_goodness_of_fit_ref 1.039
_refine_ls_hydrogen_treatment mixed
_refine_ls_matrix_type full
_refine_ls_number_parameters 690
_refine_ls_number_reflns 9322
_refine_ls_number_restraints 0
_refine_ls_restrained_S_all 1.039
_refine_ls_R_factor_all 0.0617
_refine_ls_R_factor_gt 0.0482
_refine_ls_shift/su_max 0.000
_refine_ls_shift/su_mean 0.000
_refine_ls_structure_factor_coef Fsqd
_refine_ls_weighting_details
;
 w=1/[\s^2^(Fo^2^)+(0.0660P)^2^+0.2110P]
 where P=(Fo^2^+2Fc^2^)/3
;
_refine_ls_weighting_scheme calc
_refine_ls_wR_factor_gt 0.1233
_refine_ls_wR_factor_ref 0.1346
_reflns_Friedel_coverage 0.000
_reflns_number_gt 7257
_reflns_number_total 9322
_reflns_threshold_expression 'I > 2\s(I)'
_cod_data_source_file eb5067sup1.cif
_cod_data_source_block OPDPHB
_cod_database_code 2021916
_shelxl_version_number 2012-9
_chemical_oxdiff_formula 'C13 H14 N2 O3'
_chemical_oxdiff_usercomment 'OPDA PABA2'
_shelx_space_group_comment
;
The symmetry employed for this shelxl refinement is uniquely defined
by the following loop, which should always be used as a source of
symmetry information in preference to the above space-group names.
They are only intended as comments.
;
_shelx_estimated_absorpt_t_max 0.844
_shelx_estimated_absorpt_t_min 0.784
_reflns_odcompleteness_completeness 99.71
_reflns_odcompleteness_iscentric 1
_reflns_odcompleteness_theta 66.97
_olex2_refinement_description
;
1. Fixed Uiso
 At 1.2 times of:
  All C(H) groups, All N(H) groups, All N(H,H,H) groups
 At 1.5 times of:
  All O(H) groups
2.a Rotating group:
 N2A(H2AB), N2B(H2BB), N1C(H1CB), N2C(H2CB), N1D(H1DB)
2.b Aromatic/amide H refined with riding coordinates:
 C3A(H3A), C4A(H4A), C5A(H5A), C6A(H6A), C3B(H3B), C4B(H4B), C5B(H5B),
 C6B(H6B), C8A(H8A), C9A(H9A), C11A(H11A), C12A(H12A), C3C(H3C), C4C(H4C),
 C5C(H5C), C6C(H6C), C3D(H3D), C4D(H4D), C5D(H5D), C6D(H6D), C8D(H8D), C9D(H9D),
  C11D(H11D), C12D(H12D), C8C(H8C), C9C(H9C), C11C(H11C), C12C(H12C), C8B(H8B),
 C9B(H9B), C11B(H11B), C12B(H12B)
2.c Idealised Me refined as rotating group:
 N1A(H1AA,H1AB,H1AC), N1B(H1BA,H1BB,H1BC)
2.d Idealised tetrahedral OH refined as rotating group:
 O2A(H2A), O3A(H3AA), O2D(H2D), O3D(H3DA), O3C(H3CA), O3B(H3BA)
;
_olex2_submission_special_instructions 'No special instructions were received'

loop_
_space_group_symop_operation_xyz
'x, y, z'
'-x, -y, -z'

loop_
_atom_site_label
_atom_site_type_symbol
_atom_site_fract_x
_atom_site_fract_y
_atom_site_fract_z
_atom_site_U_iso_or_equiv
_atom_site_adp_type
_atom_site_occupancy
_atom_site_site_symmetry_order
_atom_site_calc_flag
_atom_site_refinement_flags_posn
H2AA H 0.547(3) 1.1937(17) 0.1584(14) 0.071(7) Uiso 1 1 d .
C1A C 0.72740(19) 1.05528(12) 0.12641(10) 0.0417(4) Uani 1 1 d .
C2A C 0.58847(18) 1.05977(12) 0.15208(10) 0.0413(4) Uani 1 1 d .
C3A C 0.5274(2) 0.97152(14) 0.17780(12) 0.0541(5) Uani 1 1 d .
H3A H 0.4345 0.9721 0.1955 0.065 Uiso 1 1 calc R
C4A C 0.6028(3) 0.88384(15) 0.17728(13) 0.0667(6) Uani 1 1 d .
H4A H 0.5605 0.8257 0.1953 0.080 Uiso 1 1 calc R
C5A C 0.7402(3) 0.88065(14) 0.15044(14) 0.0672(6) Uani 1 1 d .
H5A H 0.7900 0.8210 0.1495 0.081 Uiso 1 1 calc R
C6A C 0.8035(2) 0.96734(13) 0.12490(11) 0.0529(5) Uani 1 1 d .
H6A H 0.8963 0.9663 0.1069 0.064 Uiso 1 1 calc R
N1A N 0.80069(16) 1.14368(10) 0.10319(9) 0.0477(4) Uani 1 1 d .
H1AA H 0.8370 1.1549 0.0541 0.057 Uiso 1 1 calc GR
H1AB H 0.8669 1.1348 0.1331 0.057 Uiso 1 1 calc GR
H1AC H 0.7427 1.1951 0.1083 0.057 Uiso 1 1 calc GR
N2A N 0.50788(17) 1.14910(12) 0.14930(10) 0.0505(4) Uani 1 1 d .
H2AB H 0.4343 1.1380 0.1809 0.061 Uiso 1 1 d GR
H2BA H 1.109(2) 0.3473(16) 0.4657(13) 0.064(7) Uiso 1 1 d .
C1B C 0.92964(18) 0.44449(13) 0.32941(10) 0.0442(4) Uani 1 1 d .
C2B C 1.00944(18) 0.43593(14) 0.38773(10) 0.0457(4) Uani 1 1 d .
C3B C 1.0443(2) 0.52311(16) 0.39611(13) 0.0610(5) Uani 1 1 d .
H3B H 1.0955 0.5199 0.4354 0.073 Uiso 1 1 calc R
C4B C 1.0044(3) 0.61325(17) 0.34748(15) 0.0722(6) Uani 1 1 d .
H4B H 1.0284 0.6703 0.3542 0.087 Uiso 1 1 calc R
C5B C 0.9296(3) 0.61958(16) 0.28920(14) 0.0710(6) Uani 1 1 d .
H5B H 0.9046 0.6807 0.2555 0.085 Uiso 1 1 calc R
C6B C 0.8911(2) 0.53533(15) 0.28035(12) 0.0577(5) Uani 1 1 d .
H6B H 0.8389 0.5397 0.2411 0.069 Uiso 1 1 calc R
N1B N 0.88069(17) 0.35639(11) 0.32299(9) 0.0520(4) Uani 1 1 d .
H1BA H 0.8485 0.3699 0.2777 0.062 Uiso 1 1 calc GR
H1BB H 0.8143 0.3366 0.3611 0.062 Uiso 1 1 calc GR
H1BC H 0.9493 0.3088 0.3262 0.062 Uiso 1 1 calc GR
N2B N 1.04695(19) 0.34308(13) 0.43876(10) 0.0565(4) Uani 1 1 d .
H2BB H 1.0668 0.3003 0.4133 0.068 Uiso 1 1 d GR
C7A C 0.30590(18) -0.01875(12) 0.61584(10) 0.0423(4) Uani 1 1 d .
C8A C 0.2788(2) 0.04838(13) 0.65914(10) 0.0474(4) Uani 1 1 d .
H8A H 0.2577 0.0258 0.7125 0.057 Uiso 1 1 calc R
C9A C 0.2833(2) 0.14779(13) 0.62316(11) 0.0501(4) Uani 1 1 d .
H9A H 0.2650 0.1920 0.6524 0.060 Uiso 1 1 calc R
C10A C 0.31498(18) 0.18227(12) 0.54375(11) 0.0443(4) Uani 1 1 d .
C11A C 0.3399(2) 0.11636(13) 0.50027(10) 0.0483(4) Uani 1 1 d .
H11A H 0.3600 0.1391 0.4468 0.058 Uiso 1 1 calc R
C12A C 0.3348(2) 0.01721(13) 0.53624(10) 0.0476(4) Uani 1 1 d .
H12A H 0.3510 -0.0265 0.5066 0.057 Uiso 1 1 calc R
C13A C 0.3058(2) -0.12635(13) 0.65172(10) 0.0462(4) Uani 1 1 d .
O1A O 0.3324(2) -0.18485(10) 0.61453(9) 0.0830(6) Uani 1 1 d .
O2A O 0.27523(16) -0.15490(9) 0.72689(7) 0.0560(4) Uani 1 1 d .
H2A H 0.2805 -0.2153 0.7423 0.084 Uiso 1 1 calc GR
O3A O 0.31799(16) 0.28125(9) 0.51111(8) 0.0564(3) Uani 1 1 d .
H3AA H 0.3481 0.2925 0.4653 0.085 Uiso 1 1 calc GR
H1CA H 0.390(3) 0.690(2) 0.5519(18) 0.103(11) Uiso 1 1 d .
H2CA H 0.627(3) 0.6426(18) 0.6732(15) 0.080(9) Uiso 1 1 d .
C1C C 0.43749(19) 0.54968(14) 0.59811(11) 0.0470(4) Uani 1 1 d .
C2C C 0.54162(19) 0.55525(13) 0.63910(10) 0.0448(4) Uani 1 1 d .
C3C C 0.6192(2) 0.46863(16) 0.67292(11) 0.0574(5) Uani 1 1 d .
H3C H 0.6902 0.4708 0.6999 0.069 Uiso 1 1 calc R
C4C C 0.5923(3) 0.37907(16) 0.66709(14) 0.0715(7) Uani 1 1 d .
H4C H 0.6455 0.3217 0.6898 0.086 Uiso 1 1 calc R
C5C C 0.4875(3) 0.37473(17) 0.62800(16) 0.0728(7) Uani 1 1 d .
H5C H 0.4682 0.3144 0.6249 0.087 Uiso 1 1 calc R
C6C C 0.4118(2) 0.45895(16) 0.59384(14) 0.0622(5) Uani 1 1 d .
H6C H 0.3411 0.4557 0.5670 0.075 Uiso 1 1 calc R
N1C N 0.35399(19) 0.63541(14) 0.56392(11) 0.0583(4) Uani 1 1 d .
H1CB H 0.3206 0.6268 0.5260 0.070 Uiso 1 1 d GR
N2C N 0.5717(2) 0.64817(13) 0.64095(11) 0.0571(4) Uani 1 1 d .
H2CB H 0.4967 0.6829 0.6498 0.069 Uiso 1 1 d GR
H1DA H 0.181(2) 0.2078(16) 0.0830(14) 0.062(7) Uiso 1 1 d .
C1D C 0.19137(18) 0.07206(13) 0.09702(10) 0.0434(4) Uani 1 1 d .
C2D C 0.10995(18) 0.04139(12) 0.16756(10) 0.0429(4) Uani 1 1 d .
C3D C 0.1130(2) -0.05874(14) 0.20653(12) 0.0540(5) Uani 1 1 d .
H3D H 0.0613 -0.0796 0.2544 0.065 Uiso 1 1 calc R
C4D C 0.1910(3) -0.12721(15) 0.17557(14) 0.0639(6) Uani 1 1 d .
H4D H 0.1906 -0.1940 0.2019 0.077 Uiso 1 1 calc R
C5D C 0.2699(2) -0.09708(16) 0.10559(14) 0.0638(6) Uani 1 1 d .
H5D H 0.3226 -0.1434 0.0844 0.077 Uiso 1 1 calc R
C6D C 0.2708(2) 0.00173(15) 0.06688(12) 0.0551(5) Uani 1 1 d .
H6D H 0.3253 0.0217 0.0199 0.066 Uiso 1 1 calc R
N1D N 0.18724(18) 0.17352(12) 0.05420(11) 0.0527(4) Uani 1 1 d .
H1DB H 0.2609 0.1835 0.0220 0.063 Uiso 1 1 d GR
N2D N 0.01739(19) 0.11077(13) 0.19505(11) 0.0528(4) Uani 1 1 d .
C7D C 0.13001(19) 0.47876(12) 0.13437(10) 0.0417(4) Uani 1 1 d .
C8D C 0.20936(19) 0.55014(13) 0.13754(10) 0.0456(4) Uani 1 1 d .
H8D H 0.2874 0.5313 0.1628 0.055 Uiso 1 1 calc R
C9D C 0.1728(2) 0.64830(13) 0.10348(11) 0.0480(4) Uani 1 1 d .
H9D H 0.2270 0.6954 0.1052 0.058 Uiso 1 1 calc R
C10D C 0.05582(19) 0.67749(12) 0.06667(10) 0.0446(4) Uani 1 1 d .
C11D C -0.0234(2) 0.60685(14) 0.06265(11) 0.0520(5) Uani 1 1 d .
H11D H -0.1019 0.6259 0.0377 0.062 Uiso 1 1 calc R
C12D C 0.0149(2) 0.50846(13) 0.09578(11) 0.0492(4) Uani 1 1 d .
H12D H -0.0373 0.4613 0.0922 0.059 Uiso 1 1 calc R
C13D C 0.1661(2) 0.37240(13) 0.17065(11) 0.0483(4) Uani 1 1 d .
O1D O 0.10800(19) 0.30967(10) 0.15870(10) 0.0726(5) Uani 1 1 d .
O2D O 0.26277(16) 0.35195(10) 0.21515(10) 0.0641(4) Uani 1 1 d .
H2D H 0.2703 0.2926 0.2372 0.096 Uiso 1 1 calc GR
O3D O 0.02358(15) 0.77592(9) 0.03488(9) 0.0565(3) Uani 1 1 d .
H3DA H -0.0439 0.7844 0.0120 0.085 Uiso 1 1 calc GR
C7C C 0.35792(16) 0.51930(11) 0.88572(9) 0.0369(3) Uani 1 1 d .
C8C C 0.39652(19) 0.45337(12) 0.84250(10) 0.0429(4) Uani 1 1 d .
H8C H 0.3942 0.4750 0.7893 0.051 Uiso 1 1 calc R
C9C C 0.4382(2) 0.35628(12) 0.87763(10) 0.0470(4) Uani 1 1 d .
H9C H 0.4644 0.3129 0.8480 0.056 Uiso 1 1 calc R
C10C C 0.44125(17) 0.32299(12) 0.95673(10) 0.0411(4) Uani 1 1 d .
C11C C 0.40016(19) 0.38731(12) 1.00066(10) 0.0430(4) Uani 1 1 d .
H11C H 0.3995 0.3649 1.0541 0.052 Uiso 1 1 calc R
C12C C 0.36022(18) 0.48474(12) 0.96505(10) 0.0422(4) Uani 1 1 d .
H12C H 0.3344 0.5280 0.9948 0.051 Uiso 1 1 calc R
C13C C 0.32152(18) 0.62658(12) 0.84890(10) 0.0423(4) Uani 1 1 d .
O1C O 0.32784(17) 0.68365(9) 0.88749(8) 0.0599(4) Uani 1 1 d .
O2C O 0.28998(16) 0.65470(9) 0.78056(7) 0.0548(3) Uani 1 1 d .
O3C O 0.48388(16) 0.22609(9) 0.98844(8) 0.0551(3) Uani 1 1 d .
H3CA H 0.4805 0.2143 1.0354 0.083 Uiso 1 1 calc GR
C7B C 0.81934(19) -0.03694(13) 0.63485(10) 0.0432(4) Uani 1 1 d .
C8B C 0.93863(19) 0.00187(14) 0.59499(11) 0.0496(4) Uani 1 1 d .
H8B H 1.0156 -0.0406 0.5875 0.060 Uiso 1 1 calc R
C9B C 0.9459(2) 0.10205(14) 0.56616(11) 0.0507(4) Uani 1 1 d .
H9B H 1.0273 0.1267 0.5400 0.061 Uiso 1 1 calc R
C10B C 0.8314(2) 0.16599(13) 0.57633(11) 0.0472(4) Uani 1 1 d .
C11B C 0.7100(2) 0.12830(13) 0.61465(11) 0.0505(4) Uani 1 1 d .
H11B H 0.6323 0.1709 0.6206 0.061 Uiso 1 1 calc R
C12B C 0.70439(19) 0.02827(13) 0.64383(10) 0.0464(4) Uani 1 1 d .
H12B H 0.6229 0.0037 0.6699 0.056 Uiso 1 1 calc R
C13B C 0.8152(2) -0.14520(13) 0.66819(11) 0.0492(4) Uani 1 1 d .
O1B O 0.91505(17) -0.20098(10) 0.65139(9) 0.0673(4) Uani 1 1 d .
O2B O 0.70881(15) -0.17529(10) 0.71267(9) 0.0616(4) Uani 1 1 d .
O3B O 0.83288(16) 0.26595(9) 0.55151(10) 0.0629(4) Uani 1 1 d .
H3BA H 0.8965 0.2807 0.5172 0.094 Uiso 1 1 calc GR
H2DA H -0.018(2) 0.0830(17) 0.2400(14) 0.065(7) Uiso 1 1 d .
H2DB H 0.050(3) 0.166(2) 0.1916(16) 0.088(9) Uiso 1 1 d .

loop_
_atom_site_aniso_label
_atom_site_aniso_U_11
_atom_site_aniso_U_22
_atom_site_aniso_U_33
_atom_site_aniso_U_23
_atom_site_aniso_U_13
_atom_site_aniso_U_12
C1A 0.0515(10) 0.0362(8) 0.0364(8) -0.0064(7) -0.0122(7) -0.0025(7)
C2A 0.0481(10) 0.0413(9) 0.0363(8) -0.0096(7) -0.0118(7) -0.0059(7)
C3A 0.0629(12) 0.0536(11) 0.0504(11) -0.0134(8) -0.0123(9) -0.0188(9)
C4A 0.0958(18) 0.0431(11) 0.0663(14) -0.0101(9) -0.0243(13) -0.0210(11)
C5A 0.1000(19) 0.0378(10) 0.0689(14) -0.0191(9) -0.0308(13) 0.0075(11)
C6A 0.0604(12) 0.0472(10) 0.0522(11) -0.0164(8) -0.0161(9) 0.0066(9)
N1A 0.0447(8) 0.0415(8) 0.0522(9) -0.0088(7) -0.0036(7) -0.0023(6)
N2A 0.0456(9) 0.0478(9) 0.0585(10) -0.0168(7) -0.0055(7) -0.0030(7)
C1B 0.0420(9) 0.0483(10) 0.0421(9) -0.0166(8) -0.0026(7) 0.0015(7)
C2B 0.0399(9) 0.0548(10) 0.0404(9) -0.0136(8) -0.0001(7) -0.0030(8)
C3B 0.0595(13) 0.0709(14) 0.0582(12) -0.0235(10) -0.0035(10) -0.0175(10)
C4B 0.0853(17) 0.0563(13) 0.0766(16) -0.0236(12) 0.0052(13) -0.0184(12)
C5B 0.0852(17) 0.0509(12) 0.0652(14) -0.0079(10) 0.0003(12) 0.0020(11)
C6B 0.0625(13) 0.0592(12) 0.0457(11) -0.0122(9) -0.0075(9) 0.0078(10)
N1B 0.0532(9) 0.0550(9) 0.0510(9) -0.0208(7) -0.0143(7) 0.0055(7)
N2B 0.0548(10) 0.0623(10) 0.0521(10) -0.0141(8) -0.0173(8) 0.0017(8)
C7A 0.0435(9) 0.0414(9) 0.0401(9) -0.0098(7) -0.0064(7) -0.0009(7)
C8A 0.0592(11) 0.0436(9) 0.0379(9) -0.0093(7) -0.0077(8) -0.0036(8)
C9A 0.0649(12) 0.0431(9) 0.0455(10) -0.0155(8) -0.0097(9) -0.0064(8)
C10A 0.0440(9) 0.0371(8) 0.0489(10) -0.0046(7) -0.0129(8) -0.0042(7)
C11A 0.0560(11) 0.0480(10) 0.0363(9) -0.0052(7) -0.0050(8) -0.0062(8)
C12A 0.0582(11) 0.0436(9) 0.0397(9) -0.0122(7) -0.0039(8) -0.0026(8)
C13A 0.0537(11) 0.0390(9) 0.0429(9) -0.0106(7) -0.0038(8) 0.0001(8)
O1A 0.1499(18) 0.0422(8) 0.0508(9) -0.0158(7) 0.0033(10) -0.0002(9)
O2A 0.0835(10) 0.0376(6) 0.0413(7) -0.0052(5) -0.0031(6) -0.0058(7)
O3A 0.0713(9) 0.0389(7) 0.0541(8) -0.0034(6) -0.0105(7) -0.0089(6)
C1C 0.0430(10) 0.0482(10) 0.0466(10) -0.0125(8) 0.0002(8) -0.0028(8)
C2C 0.0453(10) 0.0481(10) 0.0370(9) -0.0109(7) 0.0041(7) -0.0040(8)
C3C 0.0512(11) 0.0670(13) 0.0451(10) -0.0106(9) -0.0022(8) 0.0077(9)
C4C 0.0763(16) 0.0492(12) 0.0720(15) -0.0096(10) 0.0070(12) 0.0150(11)
C5C 0.0724(16) 0.0522(12) 0.0946(19) -0.0310(12) 0.0081(14) -0.0062(11)
C6C 0.0554(12) 0.0628(13) 0.0742(14) -0.0302(11) 0.0001(10) -0.0107(10)
N1C 0.0539(10) 0.0562(10) 0.0626(11) -0.0111(8) -0.0159(8) -0.0023(8)
N2C 0.0573(10) 0.0583(10) 0.0599(11) -0.0219(8) -0.0078(9) -0.0076(8)
C1D 0.0430(9) 0.0434(9) 0.0454(9) -0.0106(7) -0.0148(7) -0.0049(7)
C2D 0.0441(9) 0.0426(9) 0.0460(10) -0.0148(7) -0.0124(7) -0.0051(7)
C3D 0.0646(12) 0.0478(10) 0.0489(11) -0.0071(8) -0.0143(9) -0.0101(9)
C4D 0.0797(15) 0.0395(10) 0.0762(15) -0.0150(10) -0.0285(12) -0.0008(10)
C5D 0.0655(13) 0.0553(12) 0.0812(16) -0.0352(11) -0.0206(12) 0.0076(10)
C6D 0.0505(11) 0.0651(12) 0.0546(11) -0.0250(10) -0.0074(9) -0.0035(9)
N1D 0.0527(10) 0.0464(9) 0.0549(10) -0.0064(8) -0.0061(8) -0.0103(7)
N2D 0.0540(10) 0.0500(9) 0.0566(11) -0.0206(8) -0.0003(8) -0.0078(8)
C7D 0.0503(10) 0.0389(9) 0.0369(8) -0.0117(7) -0.0001(7) -0.0111(7)
C8D 0.0496(10) 0.0444(9) 0.0451(10) -0.0126(7) -0.0087(8) -0.0099(8)
C9D 0.0553(11) 0.0421(9) 0.0514(10) -0.0144(8) -0.0098(8) -0.0154(8)
C10D 0.0501(10) 0.0397(9) 0.0406(9) -0.0064(7) -0.0011(7) -0.0095(7)
C11D 0.0509(11) 0.0512(10) 0.0524(11) -0.0067(8) -0.0128(9) -0.0121(8)
C12D 0.0535(11) 0.0463(10) 0.0504(10) -0.0118(8) -0.0062(8) -0.0190(8)
C13D 0.0600(11) 0.0403(9) 0.0457(10) -0.0134(8) -0.0022(8) -0.0110(8)
O1D 0.1024(13) 0.0430(7) 0.0799(11) -0.0132(7) -0.0314(10) -0.0204(8)
O2D 0.0716(10) 0.0408(7) 0.0801(11) -0.0084(7) -0.0269(8) -0.0065(7)
O3D 0.0601(9) 0.0413(7) 0.0632(9) -0.0043(6) -0.0121(7) -0.0082(6)
C7C 0.0362(8) 0.0335(8) 0.0397(8) -0.0071(6) -0.0052(7) -0.0059(6)
C8C 0.0515(10) 0.0414(9) 0.0341(8) -0.0082(7) -0.0044(7) -0.0064(7)
C9C 0.0584(11) 0.0382(9) 0.0452(10) -0.0166(7) -0.0010(8) -0.0020(8)
C10C 0.0389(9) 0.0327(8) 0.0479(10) -0.0077(7) -0.0016(7) -0.0037(6)
C11C 0.0526(10) 0.0391(9) 0.0336(8) -0.0051(7) -0.0052(7) -0.0040(7)
C12C 0.0505(10) 0.0361(8) 0.0403(9) -0.0126(7) -0.0055(7) -0.0019(7)
C13C 0.0442(9) 0.0346(8) 0.0460(10) -0.0067(7) -0.0075(7) -0.0060(7)
O1C 0.0905(11) 0.0339(6) 0.0579(8) -0.0129(6) -0.0227(8) 0.0003(6)
O2C 0.0780(10) 0.0378(6) 0.0458(7) -0.0012(5) -0.0217(7) -0.0060(6)
O3C 0.0674(9) 0.0341(6) 0.0544(8) -0.0055(5) -0.0027(7) 0.0045(6)
C7B 0.0477(10) 0.0430(9) 0.0367(9) -0.0111(7) -0.0095(7) 0.0069(7)
C8B 0.0455(10) 0.0509(10) 0.0470(10) -0.0125(8) -0.0079(8) 0.0121(8)
C9B 0.0455(10) 0.0530(11) 0.0481(10) -0.0094(8) -0.0041(8) 0.0003(8)
C10B 0.0524(11) 0.0430(9) 0.0441(10) -0.0096(8) -0.0118(8) 0.0021(8)
C11B 0.0475(10) 0.0439(10) 0.0564(11) -0.0146(8) -0.0075(8) 0.0098(8)
C12B 0.0442(10) 0.0450(9) 0.0463(10) -0.0118(8) -0.0040(8) 0.0031(7)
C13B 0.0550(11) 0.0455(10) 0.0451(10) -0.0132(8) -0.0128(8) 0.0094(8)
O1B 0.0747(10) 0.0482(8) 0.0670(9) -0.0140(7) -0.0014(8) 0.0206(7)
O2B 0.0583(9) 0.0427(7) 0.0715(10) -0.0050(6) -0.0012(7) 0.0028(6)
O3B 0.0638(9) 0.0429(7) 0.0741(10) -0.0077(7) -0.0077(7) -0.0003(6)

loop_
_atom_type_symbol
_atom_type_description
_atom_type_scat_dispersion_real
_atom_type_scat_dispersion_imag
_atom_type_scat_source
C C 0.0181 0.0091 'International Tables Vol C Tables 4.2.6.8 and 6.1.1.4'
H H 0.0000 0.0000 'International Tables Vol C Tables 4.2.6.8 and 6.1.1.4'
N N 0.0311 0.0180 'International Tables Vol C Tables 4.2.6.8 and 6.1.1.4'
O O 0.0492 0.0322 'International Tables Vol C Tables 4.2.6.8 and 6.1.1.4'

loop_
_geom_angle_atom_site_label_1
_geom_angle_atom_site_label_2
_geom_angle_atom_site_label_3
_geom_angle
C2A C1A N1A 120.87(15)
C6A C1A C2A 121.84(17)
C6A C1A N1A 117.23(17)
C1A C2A C3A 117.61(17)
C1A C2A N2A 122.58(16)
C3A C2A N2A 119.73(18)
C2A C3A H3A 119.6
C4A C3A C2A 120.8(2)
C4A C3A H3A 119.6
C3A C4A H4A 119.5
C3A C4A C5A 121.0(2)
C5A C4A H4A 119.5
C4A C5A H5A 120.3
C4A C5A C6A 119.32(19)
C6A C5A H5A 120.3
C1A C6A C5A 119.4(2)
C1A C6A H6A 120.3
C5A C6A H6A 120.3
C1A N1A H1AA 109.5
C1A N1A H1AB 109.5
C1A N1A H1AC 109.5
H1AA N1A H1AB 109.5
H1AA N1A H1AC 109.5
H1AB N1A H1AC 109.5
H2AA N2A H2AB 109.2
C2A N2A H2AA 115.8(17)
C2A N2A H2AB 109.5
C2B C1B N1B 119.18(16)
C6B C1B C2B 120.95(18)
C6B C1B N1B 119.80(18)
C1B C2B C3B 117.32(18)
C1B C2B N2B 120.93(17)
C3B C2B N2B 121.66(19)
C2B C3B H3B 119.3
C4B C3B C2B 121.3(2)
C4B C3B H3B 119.3
C3B C4B H4B 119.9
C5B C4B C3B 120.3(2)
C5B C4B H4B 119.9
C4B C5B H5B 120.0
C4B C5B C6B 119.9(2)
C6B C5B H5B 120.1
C1B C6B H6B 119.9
C5B C6B C1B 120.2(2)
C5B C6B H6B 119.9
C1B N1B H1BA 109.5
C1B N1B H1BB 109.5
C1B N1B H1BC 109.5
H1BA N1B H1BB 109.5
H1BA N1B H1BC 109.5
H1BB N1B H1BC 109.5
H2BA N2B H2BB 116.0
C2B N2B H2BA 110.8(15)
C2B N2B H2BB 109.3
C8A C7A C13A 122.54(16)
C12A C7A C8A 118.52(16)
C12A C7A C13A 118.94(16)
C7A C8A H8A 119.8
C9A C8A C7A 120.33(17)
C9A C8A H8A 119.8
C8A C9A H9A 119.8
C8A C9A C10A 120.38(17)
C10A C9A H9A 119.8
C9A C10A C11A 119.65(16)
O3A C10A C9A 117.99(16)
O3A C10A C11A 122.35(17)
C10A C11A H11A 120.1
C12A C11A C10A 119.88(17)
C12A C11A H11A 120.1
C7A C12A H12A 119.4
C11A C12A C7A 121.22(17)
C11A C12A H12A 119.4
O1A C13A C7A 122.69(17)
O1A C13A O2A 121.69(17)
O2A C13A C7A 115.62(15)
C13A O2A H2A 109.5
C10A O3A H3AA 109.5
C2C C1C N1C 120.30(17)
C6C C1C C2C 119.75(19)
C6C C1C N1C 119.89(19)
C1C C2C N2C 119.85(17)
C3C C2C C1C 118.14(18)
C3C C2C N2C 121.87(19)
C2C C3C H3C 119.5
C4C C3C C2C 120.9(2)
C4C C3C H3C 119.5
C3C C4C H4C 120.0
C5C C4C C3C 120.1(2)
C5C C4C H4C 120.0
C4C C5C H5C 120.2
C6C C5C C4C 119.6(2)
C6C C5C H5C 120.2
C1C C6C H6C 119.3
C5C C6C C1C 121.4(2)
C5C C6C H6C 119.3
H1CA N1C H1CB 113.0
C1C N1C H1CA 116(2)
C1C N1C H1CB 109.1
H2CA N2C H2CB 112.2
C2C N2C H2CA 111.8(17)
C2C N2C H2CB 109.3
C2D C1D N1D 120.54(17)
C6D C1D C2D 119.11(17)
C6D C1D N1D 120.25(18)
C1D C2D N2D 119.88(16)
C3D C2D C1D 118.96(17)
C3D C2D N2D 120.92(18)
C2D C3D H3D 119.4
C4D C3D C2D 121.1(2)
C4D C3D H3D 119.4
C3D C4D H4D 120.1
C3D C4D C5D 119.89(19)
C5D C4D H4D 120.1
C4D C5D H5D 120.0
C4D C5D C6D 120.0(2)
C6D C5D H5D 120.0
C1D C6D H6D 119.5
C5D C6D C1D 120.9(2)
C5D C6D H6D 119.5
H1DA N1D H1DB 109.6
C1D N1D H1DA 110.6(17)
C1D N1D H1DB 109.2
C2D N2D H2DA 109.3(16)
C2D N2D H2DB 115.4(18)
H2DA N2D H2DB 113(2)
C8D C7D C13D 121.77(17)
C12D C7D C8D 118.87(16)
C12D C7D C13D 119.36(16)
C7D C8D H8D 119.8
C9D C8D C7D 120.33(17)
C9D C8D H8D 119.8
C8D C9D H9D 119.8
C8D C9D C10D 120.43(16)
C10D C9D H9D 119.8
C9D C10D C11D 119.68(17)
O3D C10D C9D 117.85(16)
O3D C10D C11D 122.47(17)
C10D C11D H11D 120.2
C12D C11D C10D 119.64(18)
C12D C11D H11D 120.2
C7D C12D H12D 119.5
C11D C12D C7D 121.02(17)
C11D C12D H12D 119.5
O1D C13D C7D 121.39(18)
O1D C13D O2D 123.43(18)
O2D C13D C7D 115.18(16)
C13D O2D H2D 109.5
C10D O3D H3DA 109.5
C8C C7C C13C 122.05(15)
C12C C7C C8C 118.49(15)
C12C C7C C13C 119.38(15)
C7C C8C H8C 119.7
C9C C8C C7C 120.65(16)
C9C C8C H8C 119.7
C8C C9C H9C 119.9
C8C C9C C10C 120.27(16)
C10C C9C H9C 119.9
C9C C10C C11C 119.68(15)
O3C C10C C9C 117.76(15)
O3C C10C C11C 122.55(16)
C10C C11C H11C 120.1
C12C C11C C10C 119.79(16)
C12C C11C H11C 120.1
C7C C12C H12C 119.4
C11C C12C C7C 121.11(15)
C11C C12C H12C 119.4
O1C C13C C7C 117.09(16)
O1C C13C O2C 123.80(16)
O2C C13C C7C 119.08(15)
C10C O3C H3CA 109.5
C8B C7B C12B 118.21(16)
C8B C7B C13B 120.62(16)
C12B C7B C13B 121.16(17)
C7B C8B H8B 119.3
C9B C8B C7B 121.47(17)
C9B C8B H8B 119.3
C8B C9B H9B 120.2
C8B C9B C10B 119.70(18)
C10B C9B H9B 120.2
C9B C10B C11B 119.60(17)
O3B C10B C9B 122.67(18)
O3B C10B C11B 117.72(17)
C10B C11B H11B 119.9
C12B C11B C10B 120.17(17)
C12B C11B H11B 119.9
C7B C12B H12B 119.6
C11B C12B C7B 120.84(18)
C11B C12B H12B 119.6
O1B C13B C7B 118.82(18)
O1B C13B O2B 123.85(18)
O2B C13B C7B 117.33(16)
C10B O3B H3BA 109.5

loop_
_geom_bond_atom_site_label_1
_geom_bond_atom_site_label_2
_geom_bond_distance
C1A C2A 1.388(3)
C1A C6A 1.382(2)
C1A N1A 1.464(2)
C2A C3A 1.395(2)
C2A N2A 1.404(2)
C3A H3A 0.9300
C3A C4A 1.373(3)
C4A H4A 0.9300
C4A C5A 1.378(4)
C5A H5A 0.9300
C5A C6A 1.388(3)
C6A H6A 0.9300
N1A H1AA 0.8900
N1A H1AB 0.8900
N1A H1AC 0.8900
N2A H2AA 0.86(2)
N2A H2AB 0.8608
C1B C2B 1.391(3)
C1B C6B 1.378(3)
C1B N1B 1.456(2)
C2B C3B 1.398(3)
C2B N2B 1.410(2)
C3B H3B 0.9300
C3B C4B 1.371(3)
C4B H4B 0.9300
C4B C5B 1.365(4)
C5B H5B 0.9300
C5B C6B 1.376(3)
C6B H6B 0.9300
N1B H1BA 0.8900
N1B H1BB 0.8900
N1B H1BC 0.8900
N2B H2BA 0.86(2)
N2B H2BB 0.8625
C7A C8A 1.397(2)
C7A C12A 1.386(2)
C7A C13A 1.479(2)
C8A H8A 0.9300
C8A C9A 1.378(2)
C9A H9A 0.9300
C9A C10A 1.385(3)
C10A C11A 1.385(3)
C10A O3A 1.362(2)
C11A H11A 0.9300
C11A C12A 1.375(2)
C12A H12A 0.9300
C13A O1A 1.211(2)
C13A O2A 1.309(2)
O2A H2A 0.8200
O3A H3AA 0.8200
C1C C2C 1.392(3)
C1C C6C 1.385(3)
C1C N1C 1.413(2)
C2C C3C 1.389(3)
C2C N2C 1.415(2)
C3C H3C 0.9300
C3C C4C 1.384(3)
C4C H4C 0.9300
C4C C5C 1.369(4)
C5C H5C 0.9300
C5C C6C 1.358(3)
C6C H6C 0.9300
N1C H1CA 0.85(3)
N1C H1CB 0.8604
N2C H2CA 0.84(3)
N2C H2CB 0.8602
C1D C2D 1.394(3)
C1D C6D 1.389(3)
C1D N1D 1.423(2)
C2D C3D 1.391(2)
C2D N2D 1.413(2)
C3D H3D 0.9300
C3D C4D 1.370(3)
C4D H4D 0.9300
C4D C5D 1.374(3)
C5D H5D 0.9300
C5D C6D 1.376(3)
C6D H6D 0.9300
N1D H1DA 0.81(2)
N1D H1DB 0.8648
N2D H2DA 0.84(2)
N2D H2DB 0.88(3)
C7D C8D 1.394(2)
C7D C12D 1.384(3)
C7D C13D 1.481(2)
C8D H8D 0.9300
C8D C9D 1.374(2)
C9D H9D 0.9300
C9D C10D 1.383(3)
C10D C11D 1.390(3)
C10D O3D 1.363(2)
C11D H11D 0.9300
C11D C12D 1.378(3)
C12D H12D 0.9300
C13D O1D 1.221(2)
C13D O2D 1.299(2)
O2D H2D 0.8200
O3D H3DA 0.8200
C7C C8C 1.388(2)
C7C C12C 1.385(2)
C7C C13C 1.494(2)
C8C H8C 0.9300
C8C C9C 1.376(2)
C9C H9C 0.9300
C9C C10C 1.382(2)
C10C C11C 1.382(2)
C10C O3C 1.3647(19)
C11C H11C 0.9300
C11C C12C 1.378(2)
C12C H12C 0.9300
C13C O1C 1.245(2)
C13C O2C 1.265(2)
O3C H3CA 0.8200
C7B C8B 1.384(3)
C7B C12B 1.395(2)
C7B C13B 1.486(2)
C8B H8B 0.9300
C8B C9B 1.377(3)
C9B H9B 0.9300
C9B C10B 1.386(3)
C10B C11B 1.388(3)
C10B O3B 1.365(2)
C11B H11B 0.9300
C11B C12B 1.373(2)
C12B H12B 0.9300
C13B O1B 1.247(2)
C13B O2B 1.270(2)
O3B H3BA 0.8200

loop_
_geom_torsion_atom_site_label_1
_geom_torsion_atom_site_label_2
_geom_torsion_atom_site_label_3
_geom_torsion_atom_site_label_4
_geom_torsion
C1A C2A C3A C4A -0.2(3)
C2A C1A C6A C5A -0.7(3)
C2A C3A C4A C5A -0.9(3)
C3A C4A C5A C6A 1.2(3)
C4A C5A C6A C1A -0.4(3)
C6A C1A C2A C3A 1.0(3)
C6A C1A C2A N2A -175.74(17)
N1A C1A C2A C3A -176.06(16)
N1A C1A C2A N2A 7.2(3)
N1A C1A C6A C5A 176.45(17)
N2A C2A C3A C4A 176.63(18)
C1B C2B C3B C4B -1.7(3)
C2B C1B C6B C5B -1.0(3)
C2B C3B C4B C5B -0.3(4)
C3B C4B C5B C6B 1.6(4)
C4B C5B C6B C1B -1.0(4)
C6B C1B C2B C3B 2.3(3)
C6B C1B C2B N2B 178.93(18)
N1B C1B C2B C3B -174.53(17)
N1B C1B C2B N2B 2.1(3)
N1B C1B C6B C5B 175.80(19)
N2B C2B C3B C4B -178.3(2)
C7A C8A C9A C10A -0.2(3)
C8A C7A C12A C11A 1.4(3)
C8A C7A C13A O1A -178.2(2)
C8A C7A C13A O2A 1.7(3)
C8A C9A C10A C11A 1.1(3)
C8A C9A C10A O3A 179.99(18)
C9A C10A C11A C12A -0.8(3)
C10A C11A C12A C7A -0.4(3)
C12A C7A C8A C9A -1.1(3)
C12A C7A C13A O1A 1.3(3)
C12A C7A C13A O2A -178.76(18)
C13A C7A C8A C9A 178.45(18)
C13A C7A C12A C11A -178.16(18)
O3A C10A C11A C12A -179.65(17)
C1C C2C C3C C4C -1.0(3)
C2C C1C C6C C5C -0.9(3)
C2C C3C C4C C5C -0.4(3)
C3C C4C C5C C6C 1.2(4)
C4C C5C C6C C1C -0.5(4)
C6C C1C C2C C3C 1.7(3)
C6C C1C C2C N2C 177.46(18)
N1C C1C C2C C3C 178.77(17)
N1C C1C C2C N2C -5.5(3)
N1C C1C C6C C5C -178.0(2)
N2C C2C C3C C4C -176.72(18)
C1D C2D C3D C4D -2.1(3)
C2D C1D C6D C5D 0.0(3)
C2D C3D C4D C5D 1.3(3)
C3D C4D C5D C6D 0.2(3)
C4D C5D C6D C1D -0.9(3)
C6D C1D C2D C3D 1.4(3)
C6D C1D C2D N2D -173.11(17)
N1D C1D C2D C3D 177.77(17)
N1D C1D C2D N2D 3.2(3)
N1D C1D C6D C5D -176.31(18)
N2D C2D C3D C4D 172.38(19)
C7D C8D C9D C10D 1.0(3)
C8D C7D C12D C11D -1.7(3)
C8D C7D C13D O1D -169.64(19)
C8D C7D C13D O2D 10.3(3)
C8D C9D C10D C11D -1.4(3)
C8D C9D C10D O3D 179.09(17)
C9D C10D C11D C12D 0.4(3)
C10D C11D C12D C7D 1.2(3)
C12D C7D C8D C9D 0.6(3)
C12D C7D C13D O1D 9.9(3)
C12D C7D C13D O2D -170.14(18)
C13D C7D C8D C9D -179.79(17)
C13D C7D C12D C11D 178.68(17)
O3D C10D C11D C12D 179.81(18)
C7C C8C C9C C10C 0.4(3)
C8C C7C C12C C11C 0.2(3)
C8C C7C C13C O1C -159.29(18)
C8C C7C C13C O2C 18.8(3)
C8C C9C C10C C11C 1.0(3)
C8C C9C C10C O3C -179.78(17)
C9C C10C C11C C12C -1.9(3)
C10C C11C C12C C7C 1.3(3)
C12C C7C C8C C9C -1.0(3)
C12C C7C C13C O1C 17.4(3)
C12C C7C C13C O2C -164.51(17)
C13C C7C C8C C9C 175.65(16)
C13C C7C C12C C11C -176.58(16)
O3C C10C C11C C12C 178.99(17)
C7B C8B C9B C10B -0.7(3)
C8B C7B C12B C11B -0.8(3)
C8B C7B C13B O1B -9.1(3)
C8B C7B C13B O2B 170.79(18)
C8B C9B C10B C11B -0.8(3)
C8B C9B C10B O3B 177.76(18)
C9B C10B C11B C12B 1.5(3)
C10B C11B C12B C7B -0.7(3)
C12B C7B C8B C9B 1.4(3)
C12B C7B C13B O1B 171.96(18)
C12B C7B C13B O2B -8.2(3)
C13B C7B C8B C9B -177.58(17)
C13B C7B C12B C11B 178.25(17)
O3B C10B C11B C12B -177.16(17)
